data_7119412
loop_
_publ_author_name
'Aggarwal, Himanshu'
'Das, Raj Kumar'
'Engel, Emile R.'
'Barbour, Leonard J.'

_publ_section_title
;
 A five-fold interpenetrated metal-organic framework showing a large
 variation in thermal expansion behaviour owing to dramatic structural
 transformation upon dehydration-rehydration.
;
_journal_issue 5
_journal_name_full 'Chemical communications (Cambridge, England)'
_journal_page_first 861
_journal_page_last 864
_journal_paper_doi 10.1039/c6cc07995d
_journal_volume 53
_journal_year 2017
_chemical_formula_moiety 'C16 H14 N2 O4 Zn H2 O'
_chemical_formula_sum 'C16 H16 N2 O5 Zn'
_chemical_formula_weight 381.68
_chemical_name_systematic
; 
 ? 
;
_space_group_IT_number 2
_symmetry_cell_setting triclinic
_symmetry_space_group_name_Hall '-P 1'
_symmetry_space_group_name_H-M 'P -1'
_atom_sites_solution_hydrogens geom
_atom_sites_solution_primary direct
_atom_sites_solution_secondary difmap
_audit_creation_method SHELXL-97
_audit_update_record
;
2016-05-18 deposited with the CCDC.
2016-12-06 downloaded from the CCDC.
;
_cell_angle_alpha 90.620(2)
_cell_angle_beta 110.447(2)
_cell_angle_gamma 100.3850(10)
_cell_formula_units_Z 2
_cell_length_a 8.3909(2)
_cell_length_b 9.2121(2)
_cell_length_c 11.1901(3)
_cell_measurement_reflns_used 6989
_cell_measurement_temperature 140(2)
_cell_measurement_theta_max 26.05
_cell_measurement_theta_min 2.25
_cell_volume 794.64(4)
_computing_cell_refinement 'SAINT (Bruker, 2009)'
_computing_data_reduction SAINT
_computing_molecular_graphics 'X-Seed (Barbour 2001)'
_computing_structure_refinement 'SHELXL-97 (Sheldrick, 1997)'
_computing_structure_solution 'SHELXS-97 (Sheldrick, 1990)'
_diffrn_ambient_temperature 140(2)
_diffrn_measured_fraction_theta_full 0.999
_diffrn_measured_fraction_theta_max 0.999
_diffrn_measurement_device_type 'CCD area detector'
_diffrn_measurement_method 'phi and omega scans'
_diffrn_radiation_monochromator graphite
_diffrn_radiation_source 'fine-focus sealed tube'
_diffrn_radiation_type MoK\a
_diffrn_radiation_wavelength 0.71073
_diffrn_reflns_av_R_equivalents 0.0195
_diffrn_reflns_av_sigmaI/netI 0.0182
_diffrn_reflns_limit_h_max 10
_diffrn_reflns_limit_h_min -10
_diffrn_reflns_limit_k_max 11
_diffrn_reflns_limit_k_min -11
_diffrn_reflns_limit_l_max 13
_diffrn_reflns_limit_l_min -13
_diffrn_reflns_number 10570
_diffrn_reflns_theta_full 26.05
_diffrn_reflns_theta_max 26.05
_diffrn_reflns_theta_min 1.95
_exptl_absorpt_coefficient_mu 1.574
_exptl_absorpt_correction_T_max 0.8215
_exptl_absorpt_correction_T_min 0.3573
_exptl_absorpt_correction_type multi-scan
_exptl_absorpt_process_details SADABS
_exptl_crystal_colour colorless
_exptl_crystal_density_diffrn 1.595
_exptl_crystal_density_method 'not measured'
_exptl_crystal_description plate
_exptl_crystal_F_000 392
_exptl_crystal_size_max 0.823
_exptl_crystal_size_mid 0.221
_exptl_crystal_size_min 0.130
_refine_diff_density_max 0.590
_refine_diff_density_min -0.386
_refine_diff_density_rms 0.056
_refine_ls_extinction_method none
_refine_ls_goodness_of_fit_ref 1.029
_refine_ls_hydrogen_treatment refU
_refine_ls_matrix_type full
_refine_ls_number_parameters 222
_refine_ls_number_reflns 3131
_refine_ls_number_restraints 0
_refine_ls_restrained_S_all 1.029
_refine_ls_R_factor_all 0.0244
_refine_ls_R_factor_gt 0.0231
_refine_ls_shift/su_max 0.005
_refine_ls_shift/su_mean 0.000
_refine_ls_structure_factor_coef Fsqd
_refine_ls_weighting_details 'calc w=1/[\s^2^(Fo^2^)+(0.0250P)^2^+0.7606P] where P=(Fo^2^+2Fc^2^)/3'
_refine_ls_weighting_scheme calc
_refine_ls_wR_factor_gt 0.0581
_refine_ls_wR_factor_ref 0.0588
_reflns_number_gt 2983
_reflns_number_total 3131
_reflns_threshold_expression >2sigma(I)
_cod_data_source_file c6cc07995d2.cif
_cod_data_source_block LJB_1H2O_140K
_cod_depositor_comments
;
The following automatic conversions were performed:

'_symmetry_cell_setting' value 'Triclinic' changed to 'triclinic'
according to
/usr/data/users/saulius/crontab/automatic-downloads/rss-feeds/RSC/lib/dictionaries/cif_core.dic
dictionary named 'cif_core.dic' version 2.4.2 from 2011-04-26.

Automatic conversion script
Id: cif_fix_values 4268 2015-11-12 08:31:59Z antanas 
;
_cod_original_cell_volume 794.64(3)
_cod_original_sg_symbol_H-M P-1
_cod_database_code 7119412

loop_
_symmetry_equiv_pos_as_xyz
'x, y, z'
'-x, -y, -z'

loop_
_atom_site_label
_atom_site_type_symbol
_atom_site_fract_x
_atom_site_fract_y
_atom_site_fract_z
_atom_site_U_iso_or_equiv
_atom_site_adp_type
_atom_site_occupancy
_atom_site_symmetry_multiplicity
_atom_site_calc_flag
_atom_site_refinement_flags
Zn1 Zn 0.50744(2) 0.84763(2) 0.718460(18) 0.01475(7) Uani 1 1 d .
O1 O 0.32688(16) 0.89019(14) 0.55889(12) 0.0203(3) Uani 1 1 d .
O1W O 0.1374(3) 1.2041(2) 0.80881(18) 0.0571(5) Uani 1 1 d .
N1 N 0.65266(18) 1.04292(16) 0.81371(14) 0.0157(3) Uani 1 1 d .
C1 C 0.2206(2) 0.94675(19) 0.59525(17) 0.0185(4) Uani 1 1 d .
H1W1 H 0.181(5) 1.129(4) 0.781(4) 0.090(12) Uiso 1 1 d .
O2 O 0.24239(17) 0.97161(16) 0.70950(12) 0.0253(3) Uani 1 1 d .
N2 N 0.66016(19) 0.75803(16) 0.63956(14) 0.0169(3) Uani 1 1 d .
C2 C 0.0648(2) 0.9769(2) 0.48978(18) 0.0202(4) Uani 1 1 d .
H2 H 0.0586 0.9622 0.4040 0.024 Uiso 1 1 calc R
H2W1 H 0.2028 1.2210 0.8981 0.108(14) Uiso 1 1 d R
O3 O 0.38620(18) 0.66640(15) 0.77236(13) 0.0257(3) Uani 1 1 d .
C3 C 0.5008(2) 0.6455(2) 0.87719(17) 0.0207(4) Uani 1 1 d .
O4 O 0.64254(19) 0.73312(15) 0.92520(13) 0.0282(3) Uani 1 1 d .
C4 C 0.4574(2) 0.5095(2) 0.93944(18) 0.0206(4) Uani 1 1 d .
H4 H 0.3645 0.4330 0.8900 0.025 Uiso 1 1 calc R
C5 C 0.6842(2) 1.0748(2) 0.93801(17) 0.0200(4) Uani 1 1 d .
H5 H 0.6491 0.9991 0.9857 0.024 Uiso 1 1 calc R
C6 C 0.7656(2) 1.2133(2) 0.99961(17) 0.0212(4) Uani 1 1 d .
H6 H 0.7861 1.2310 1.0880 0.025 Uiso 1 1 calc R
C7 C 0.8176(2) 1.3266(2) 0.93242(18) 0.0205(4) Uani 1 1 d .
C8 C 0.7864(3) 1.2920(2) 0.80440(19) 0.0260(4) Uani 1 1 d .
H8 H 0.8210 1.3655 0.7547 0.031 Uiso 1 1 calc R
C9 C 0.7051(2) 1.1508(2) 0.74873(18) 0.0224(4) Uani 1 1 d .
H9 H 0.6857 1.1295 0.6609 0.027 Uiso 1 1 calc R
C10 C 0.9058(2) 1.4799(2) 0.9971(2) 0.0247(4) Uani 1 1 d .
H10A H 0.9042 1.4846 1.0851 0.030 Uiso 1 1 calc R
H10B H 0.8405 1.5534 0.9496 0.030 Uiso 1 1 calc R
C11 C 0.5936(2) 0.7012(2) 0.51765(18) 0.0237(4) Uani 1 1 d .
H11 H 0.4764 0.7049 0.4692 0.028 Uiso 1 1 calc R
C12 C 0.6870(3) 0.6375(2) 0.45891(18) 0.0249(4) Uani 1 1 d .
H12 H 0.6344 0.5992 0.3719 0.030 Uiso 1 1 calc R
C13 C 0.8577(2) 0.62982(19) 0.52768(18) 0.0197(4) Uani 1 1 d .
C14 C 0.9254(2) 0.6858(2) 0.65524(18) 0.0213(4) Uani 1 1 d .
H14 H 1.0409 0.6802 0.7067 0.026 Uiso 1 1 calc R
C15 C 0.8248(2) 0.7495(2) 0.70679(17) 0.0198(4) Uani 1 1 d .
H15 H 0.8743 0.7889 0.7935 0.024 Uiso 1 1 calc R
C16 C 0.9681(3) 0.5667(2) 0.46740(19) 0.0245(4) Uani 1 1 d .
H16A H 1.0693 0.6442 0.4724 0.029 Uiso 1 1 calc R
H16B H 0.8997 0.5372 0.3758 0.029 Uiso 1 1 calc R

loop_
_atom_site_aniso_label
_atom_site_aniso_U_11
_atom_site_aniso_U_22
_atom_site_aniso_U_33
_atom_site_aniso_U_23
_atom_site_aniso_U_13
_atom_site_aniso_U_12
Zn1 0.01498(11) 0.01367(11) 0.01460(11) -0.00120(7) 0.00399(8) 0.00307(7)
O1 0.0199(6) 0.0240(7) 0.0176(6) 0.0028(5) 0.0049(5) 0.0090(5)
O1W 0.0586(12) 0.0630(13) 0.0396(10) -0.0167(9) -0.0042(9) 0.0322(10)
N1 0.0150(7) 0.0159(7) 0.0145(7) -0.0009(5) 0.0033(6) 0.0030(6)
C1 0.0176(9) 0.0149(8) 0.0211(9) 0.0019(7) 0.0050(7) 0.0024(7)
O2 0.0231(7) 0.0341(8) 0.0176(7) -0.0011(5) 0.0035(5) 0.0106(6)
N2 0.0189(7) 0.0156(7) 0.0169(7) -0.0001(6) 0.0068(6) 0.0045(6)
C2 0.0208(9) 0.0195(9) 0.0175(9) 0.0024(7) 0.0033(7) 0.0045(7)
O3 0.0265(7) 0.0307(7) 0.0243(7) 0.0117(6) 0.0113(6) 0.0112(6)
C3 0.0286(10) 0.0208(9) 0.0197(9) 0.0037(7) 0.0140(8) 0.0114(8)
O4 0.0390(8) 0.0198(7) 0.0232(7) 0.0026(5) 0.0113(6) -0.0007(6)
C4 0.0232(9) 0.0183(9) 0.0230(9) 0.0035(7) 0.0104(7) 0.0062(7)
C5 0.0225(9) 0.0198(9) 0.0177(9) 0.0012(7) 0.0081(7) 0.0027(7)
C6 0.0223(9) 0.0233(9) 0.0160(9) -0.0047(7) 0.0056(7) 0.0023(7)
C7 0.0158(8) 0.0187(9) 0.0238(9) -0.0039(7) 0.0041(7) 0.0015(7)
C8 0.0313(11) 0.0209(9) 0.0236(10) 0.0024(8) 0.0109(8) -0.0026(8)
C9 0.0271(10) 0.0217(9) 0.0165(9) 0.0002(7) 0.0071(8) 0.0017(8)
C10 0.0224(10) 0.0187(9) 0.0307(10) -0.0060(8) 0.0091(8) -0.0008(7)
C11 0.0186(9) 0.0275(10) 0.0223(10) -0.0047(8) 0.0031(8) 0.0071(8)
C12 0.0262(10) 0.0281(10) 0.0190(9) -0.0064(7) 0.0055(8) 0.0077(8)
C13 0.0263(9) 0.0162(8) 0.0212(9) 0.0039(7) 0.0122(8) 0.0084(7)
C14 0.0198(9) 0.0260(9) 0.0204(9) 0.0038(7) 0.0072(7) 0.0097(7)
C15 0.0209(9) 0.0232(9) 0.0154(9) 0.0002(7) 0.0054(7) 0.0066(7)
C16 0.0319(10) 0.0262(10) 0.0234(10) 0.0046(8) 0.0157(8) 0.0138(8)

loop_
_atom_type_symbol
_atom_type_description
_atom_type_scat_dispersion_real
_atom_type_scat_dispersion_imag
_atom_type_scat_source
C C 0.0033 0.0016 'International Tables Vol C Tables 4.2.6.8 and 6.1.1.4'
H H 0.0000 0.0000 'International Tables Vol C Tables 4.2.6.8 and 6.1.1.4'
N N 0.0061 0.0033 'International Tables Vol C Tables 4.2.6.8 and 6.1.1.4'
O O 0.0106 0.0060 'International Tables Vol C Tables 4.2.6.8 and 6.1.1.4'
Zn Zn 0.2839 1.4301 'International Tables Vol C Tables 4.2.6.8 and 6.1.1.4'

loop_
_geom_angle_atom_site_label_1
_geom_angle_atom_site_label_2
_geom_angle_atom_site_label_3
_geom_angle
_geom_angle_site_symmetry_1
_geom_angle_site_symmetry_3
O1 Zn1 O3 103.36(5) . .
O1 Zn1 N1 108.50(6) . .
O3 Zn1 N1 132.96(6) . .
O1 Zn1 N2 99.58(5) . .
O3 Zn1 N2 101.40(6) . .
N1 Zn1 N2 106.27(6) . .
O1 Zn1 C3 131.98(6) . .
O3 Zn1 C3 28.67(6) . .
N1 Zn1 C3 110.53(6) . .
N2 Zn1 C3 95.30(6) . .
C1 O1 Zn1 105.91(11) . .
C9 N1 C5 117.64(15) . .
C9 N1 Zn1 119.48(12) . .
C5 N1 Zn1 122.52(12) . .
O2 C1 O1 122.71(16) . .
O2 C1 C2 121.97(17) . .
O1 C1 C2 115.30(16) . .
C11 N2 C15 117.40(16) . .
C11 N2 Zn1 119.95(12) . .
C15 N2 Zn1 122.61(12) . .
C2 C2 C1 123.2(2) 2_576 .
C3 O3 Zn1 102.24(12) . .
O4 C3 O3 122.08(17) . .
O4 C3 C4 121.44(17) . .
O3 C3 C4 116.48(17) . .
O4 C3 Zn1 73.09(10) . .
O3 C3 Zn1 49.09(9) . .
C4 C3 Zn1 165.06(14) . .
C4 C4 C3 122.9(2) 2_667 .
N1 C5 C6 122.72(17) . .
C5 C6 C7 120.04(17) . .
C8 C7 C6 116.77(17) . .
C8 C7 C10 121.98(17) . .
C6 C7 C10 121.25(17) . .
C9 C8 C7 120.27(18) . .
N1 C9 C8 122.54(17) . .
C7 C10 C10 111.9(2) . 2_787
N2 C11 C12 123.25(17) . .
C11 C12 C13 119.52(17) . .
C12 C13 C14 117.15(17) . .
C12 C13 C16 121.93(17) . .
C14 C13 C16 120.91(17) . .
C15 C14 C13 119.99(17) . .
N2 C15 C14 122.67(17) . .
C13 C16 C16 112.16(19) . 2_766

loop_
_geom_bond_atom_site_label_1
_geom_bond_atom_site_label_2
_geom_bond_distance
_geom_bond_site_symmetry_2
Zn1 O1 1.9942(12) .
Zn1 O3 2.0061(14) .
Zn1 N1 2.0293(14) .
Zn1 N2 2.0638(15) .
Zn1 C3 2.5941(18) .
O1 C1 1.284(2) .
N1 C9 1.339(2) .
N1 C5 1.341(2) .
C1 O2 1.239(2) .
C1 C2 1.496(2) .
N2 C11 1.339(2) .
N2 C15 1.340(2) .
C2 C2 1.325(4) 2_576
O3 C3 1.273(2) .
C3 O4 1.246(2) .
C3 C4 1.489(3) .
C4 C4 1.323(4) 2_667
C5 C6 1.381(3) .
C6 C7 1.389(3) .
C7 C8 1.386(3) .
C7 C10 1.514(2) .
C8 C9 1.382(3) .
C10 C10 1.534(4) 2_787
C11 C12 1.381(3) .
C12 C13 1.384(3) .
C13 C14 1.392(3) .
C13 C16 1.508(2) .
C14 C15 1.378(3) .
C16 C16 1.521(4) 2_766
